data_4323801
loop_
_publ_author_name
'Maurits D. Janssen'
'Mathias Herres'
'Laszl\'o Zsolnai'
'Anthony L. Spek'
'David M. Grove'
'Heinrich Lang'
'Gerard van Koten'

_publ_section_title
;
 Monomeric Bis(\h2-alkyne)copper(I) and -silver(I) Halides, Pseudohalides,
 and Arenethiolates
;
_journal_name_full 'Inorganic Chemistry'
_journal_page_first 2476
_journal_page_last 2483
_journal_paper_doi 10.1021/ic950710j
_journal_volume 35
_journal_year 1996
_chemical_formula_sum 'C35 H56 Cu N S Si4 Ti'
_chemical_formula_weight 746.67
_chemical_name_systematic
; 
 ? 
;
_space_group_IT_number 2
_symmetry_cell_setting triclinic
_symmetry_space_group_name_Hall '-P 1'
_symmetry_space_group_name_H-M 'P -1'
_atom_sites_solution_hydrogens geom
_atom_sites_solution_primary direct
_atom_sites_solution_secondary difmap
_audit_creation_method SHELXL
_cell_angle_alpha 65.17(4)
_cell_angle_beta 78.91(3)
_cell_angle_gamma 84.78(3)
_cell_formula_units_Z 2
_cell_length_a 11.277(3)
_cell_length_b 12.991(6)
_cell_length_c 15.390(6)
_cell_measurement_temperature 150(2)
_cell_volume 2007.9(15)
_computing_structure_refinement 'SHELXL-93 (Sheldrick, 1993)'
_computing_structure_solution 'SHELXS-86 (Sheldrick, 1990)'
_diffrn_ambient_temperature 150(2)
_diffrn_radiation_monochromator graphite
_diffrn_radiation_source 'fine-focus sealed tube'
_diffrn_radiation_type MoKa
_diffrn_radiation_wavelength 0.71073
_diffrn_reflns_av_R_equivalents 0.1621
_diffrn_reflns_av_sigmaI/netI 0.0673
_diffrn_reflns_limit_h_max 13
_diffrn_reflns_limit_h_min -12
_diffrn_reflns_limit_k_max 14
_diffrn_reflns_limit_k_min -13
_diffrn_reflns_limit_l_max 17
_diffrn_reflns_limit_l_min 0
_diffrn_reflns_number 6272
_diffrn_reflns_theta_max 24.20
_diffrn_reflns_theta_min 1.48
_exptl_absorpt_coefficient_mu 0.923
_exptl_crystal_density_diffrn 1.235
_exptl_crystal_F_000 792
_refine_diff_density_max 1.170
_refine_diff_density_min -1.395
_refine_diff_density_rms 0.229
_refine_ls_extinction_method none
_refine_ls_goodness_of_fit_all 1.074
_refine_ls_goodness_of_fit_obs 1.015
_refine_ls_matrix_type full
_refine_ls_number_parameters 388
_refine_ls_number_reflns 6022
_refine_ls_number_restraints 0
_refine_ls_restrained_S_all 1.074
_refine_ls_restrained_S_obs 1.015
_refine_ls_R_factor_all 0.1342
_refine_ls_R_factor_obs 0.0792
_refine_ls_shift/esd_max 0.000
_refine_ls_shift/esd_mean 0.000
_refine_ls_structure_factor_coef Fsqd
_refine_ls_weighting_details 'w=1/[s^2^(Fo^2^)+( 0.1911P)^2^+0.0000P] where P=(Fo^2^+2Fc^2^)/3'
_refine_ls_weighting_scheme calc
_refine_ls_wR_factor_all 0.2698
_refine_ls_wR_factor_obs 0.2091
_reflns_number_observed 4131
_reflns_number_total 6022
_reflns_observed_criterion >2sigma(I)
_cod_data_source_file ic950710j_3.cif
_cod_data_source_block shelxl
_cod_depositor_comments
;
The following automatic conversions were performed:

'_refine_ls_weighting_scheme' value 'calc w=1/[s^2^(Fo^2^)+(
0.1911P)^2^+0.0000P] where P=(Fo^2^+2Fc^2^)/3' was changed to 'calc'.
New tag '_refine_ls_weighting_details' was created. The value of the
new tag was set to 'w=1/[s^2^(Fo^2^)+( 0.1911P)^2^+0.0000P] where
P=(Fo^2^+2Fc^2^)/3'.

Automatic conversion script
Id: cif_fix_values 3143 2015-03-26 13:38:13Z robertas 
;
_cod_original_cell_volume 2007.8(13)
_cod_database_code 4323801

loop_
_symmetry_equiv_pos_as_xyz
'x, y, z'
'-x, -y, -z'

loop_
_atom_site_aniso_label
_atom_site_aniso_U_11
_atom_site_aniso_U_22
_atom_site_aniso_U_33
_atom_site_aniso_U_23
_atom_site_aniso_U_13
_atom_site_aniso_U_12
Cu1 0.0256(6) 0.0249(6) 0.0285(5) -0.0135(4) -0.0047(4) -0.0020(4)
Ti1 0.0201(7) 0.0265(8) 0.0310(7) -0.0166(6) -0.0014(5) -0.0017(6)
S1 0.0306(11) 0.0360(12) 0.0321(10) -0.0156(9) -0.0018(8) -0.0087(9)
Si1 0.0233(12) 0.0307(12) 0.0328(11) -0.0161(10) -0.0032(9) 0.0037(9)
Si2 0.0430(15) 0.0212(12) 0.0415(13) -0.0146(10) -0.0024(11) -0.0027(10)
Si3 0.0331(13) 0.0360(13) 0.0318(11) -0.0227(10) -0.0028(9) 0.0028(10)
Si4 0.0345(13) 0.0423(14) 0.0430(13) -0.0319(11) -0.0047(10) -0.0029(11)
N1 0.032(4) 0.048(5) 0.054(5) -0.016(4) -0.006(3) -0.020(4)
C1 0.027(4) 0.016(4) 0.033(4) -0.012(3) -0.007(3) -0.007(3)
C2 0.027(5) 0.030(4) 0.037(4) -0.020(4) -0.010(3) -0.002(3)
C3 0.040(5) 0.058(6) 0.041(5) -0.029(5) 0.000(4) 0.000(4)
C4 0.028(5) 0.060(6) 0.047(5) -0.024(5) -0.012(4) 0.012(4)
C5 0.050(6) 0.037(6) 0.099(8) -0.032(6) -0.022(6) 0.012(5)
C6 0.039(5) 0.021(4) 0.020(3) -0.012(3) -0.006(3) 0.006(4)
C7 0.034(5) 0.024(4) 0.039(4) -0.023(4) -0.002(4) -0.001(4)
C8 0.054(6) 0.027(5) 0.058(6) -0.021(4) -0.008(5) 0.013(4)
C9 0.070(8) 0.053(7) 0.095(9) -0.043(6) -0.029(7) -0.004(6)
C10 0.067(7) 0.042(6) 0.059(6) -0.007(5) 0.017(6) -0.007(5)
C11 0.029(4) 0.028(4) 0.036(4) -0.017(4) -0.001(3) -0.004(4)
C12 0.028(5) 0.050(5) 0.043(5) -0.023(4) 0.008(4) -0.012(4)
C13 0.070(7) 0.037(5) 0.036(5) -0.017(4) 0.014(4) -0.022(5)
C14 0.052(6) 0.029(5) 0.032(4) -0.009(4) 0.005(4) 0.001(4)
C15 0.033(5) 0.030(4) 0.027(4) -0.009(3) -0.003(3) -0.003(4)
C16 0.042(5) 0.058(6) 0.038(5) -0.030(4) -0.006(4) 0.006(5)
C17 0.038(5) 0.051(6) 0.058(6) -0.028(5) -0.021(4) 0.000(4)
C18 0.067(7) 0.056(6) 0.029(4) -0.022(4) 0.002(4) 0.004(5)
C19 0.032(5) 0.036(5) 0.032(4) -0.023(4) -0.005(3) 0.001(4)
C20 0.035(5) 0.034(5) 0.045(5) -0.013(4) -0.022(4) -0.002(4)
C21 0.045(6) 0.029(5) 0.081(7) -0.019(5) -0.042(5) 0.012(4)
C22 0.023(5) 0.066(7) 0.073(7) -0.043(6) -0.016(5) 0.011(5)
C23 0.023(4) 0.053(6) 0.062(6) -0.039(5) -0.002(4) -0.008(4)
C24 0.038(5) 0.071(7) 0.045(5) -0.039(5) -0.002(4) 0.000(5)
C25 0.043(6) 0.051(6) 0.069(6) -0.045(5) -0.004(5) -0.008(5)
C26 0.068(7) 0.041(5) 0.049(5) -0.032(5) -0.011(5) 0.001(5)
C27 0.028(5) 0.034(5) 0.040(4) -0.018(4) -0.007(4) 0.000(4)
C28 0.022(4) 0.030(4) 0.042(4) -0.017(4) -0.008(3) 0.006(3)
C29 0.037(5) 0.034(5) 0.050(5) -0.024(4) -0.015(4) -0.001(4)
C30 0.040(5) 0.061(6) 0.045(5) -0.033(5) -0.017(4) 0.007(5)
C31 0.058(6) 0.051(6) 0.025(4) -0.014(4) -0.011(4) 0.003(5)
C32 0.028(5) 0.043(5) 0.039(5) -0.012(4) -0.008(4) -0.007(4)
C33 0.034(5) 0.042(5) 0.029(4) -0.016(4) -0.006(3) -0.007(4)
C34 0.091(10) 0.046(6) 0.076(8) -0.022(6) -0.020(7) 0.001(6)
C35 0.054(7) 0.111(10) 0.054(6) -0.015(6) 0.002(5) -0.055(7)

loop_
_atom_site_label
_atom_site_type_symbol
_atom_site_fract_x
_atom_site_fract_y
_atom_site_fract_z
_atom_site_U_iso_or_equiv
_atom_site_thermal_displace_type
_atom_site_occupancy
_atom_site_calc_flag
_atom_site_refinement_flags
_atom_site_disorder_group
Cu1 Cu 0.51278(8) 0.71446(7) 0.27741(6) 0.0254(3) Uani 1 d . .
Ti1 Ti 0.75448(12) 0.81361(11) 0.18014(9) 0.0246(4) Uani 1 d . .
S1 S 0.3273(2) 0.6433(2) 0.34291(14) 0.0323(5) Uani 1 d . .
Si1 Si 0.3394(2) 0.9481(2) 0.2977(2) 0.0284(5) Uani 1 d . .
Si2 Si 0.5715(2) 0.4198(2) 0.3225(2) 0.0352(6) Uani 1 d . .
Si3 Si 0.7978(2) 0.6753(2) -0.0036(2) 0.0313(6) Uani 1 d . .
Si4 Si 0.7779(2) 0.9919(2) 0.3194(2) 0.0351(6) Uani 1 d . .
N1 N 0.0565(7) 0.3914(6) 0.3728(5) 0.045(2) Uani 1 d . .
C1 C 0.5911(7) 0.8700(6) 0.2357(5) 0.024(2) Uani 1 d . .
C2 C 0.4846(7) 0.8818(6) 0.2658(5) 0.028(2) Uani 1 d . .
C3 C 0.2825(8) 0.8747(8) 0.4305(6) 0.044(2) Uani 1 d . .
H3A H 0.2627(8) 0.7961(8) 0.4466(6) 0.066 Uiso 1 calc R .
H3B H 0.2099(8) 0.9141(8) 0.4482(6) 0.066 Uiso 1 calc R .
H3C H 0.3450(8) 0.8752(8) 0.4667(6) 0.066 Uiso 1 calc R .
C4 C 0.2258(8) 0.9426(8) 0.2272(6) 0.044(2) Uani 1 d . .
H4A H 0.2080(8) 0.8633(8) 0.2442(6) 0.067 Uiso 1 calc R .
H4B H 0.2578(8) 0.9800(8) 0.1576(6) 0.067 Uiso 1 calc R .
H4C H 0.1515(8) 0.9815(8) 0.2426(6) 0.067 Uiso 1 calc R .
C5 C 0.3764(10) 1.0960(8) 0.2685(9) 0.060(3) Uani 1 d . .
H5A H 0.4365(10) 1.0962(8) 0.3067(9) 0.089 Uiso 1 calc R .
H5B H 0.3031(10) 1.1359(8) 0.2841(9) 0.089 Uiso 1 calc R .
H5C H 0.4093(10) 1.1344(8) 0.1991(9) 0.089 Uiso 1 calc R .
C6 C 0.6758(7) 0.6567(6) 0.2244(5) 0.026(2) Uani 1 d . .
C7 C 0.6106(7) 0.5727(6) 0.2647(6) 0.029(2) Uani 1 d . .
C8 C 0.7165(9) 0.3427(7) 0.3179(7) 0.047(2) Uani 1 d . .
H8A H 0.7676(9) 0.3581(7) 0.3558(7) 0.070 Uiso 1 calc R .
H8B H 0.7575(9) 0.3679(7) 0.2503(7) 0.070 Uiso 1 calc R .
H8C H 0.7014(9) 0.2611(7) 0.3453(7) 0.070 Uiso 1 calc R .
C9 C 0.4754(11) 0.3912(9) 0.2516(9) 0.066(3) Uani 1 d . .
H9A H 0.3984(11) 0.4323(9) 0.2542(9) 0.099 Uiso 1 calc R .
H9B H 0.4603(11) 0.3096(9) 0.2789(9) 0.099 Uiso 1 calc R .
H9C H 0.5163(11) 0.4164(9) 0.1840(9) 0.099 Uiso 1 calc R .
C10 C 0.5006(10) 0.3805(8) 0.4504(7) 0.064(3) Uani 1 d . .
H10A H 0.5558(10) 0.3977(8) 0.4845(7) 0.096 Uiso 1 calc R .
H10B H 0.4831(10) 0.2993(8) 0.4816(7) 0.096 Uiso 1 calc R .
H10C H 0.4252(10) 0.4238(8) 0.4532(7) 0.096 Uiso 1 calc R .
C11 C 0.7778(7) 0.8022(6) 0.0254(6) 0.030(2) Uani 1 d . .
C12 C 0.8680(8) 0.8729(8) 0.0226(6) 0.040(2) Uani 1 d . .
H12 H 0.9524(8) 0.8571(8) 0.0146(6) 0.048 Uiso 1 calc R .
C13 C 0.8150(10) 0.9700(8) 0.0333(6) 0.048(3) Uani 1 d . .
H13 H 0.8566(10) 1.0296(8) 0.0345(6) 0.058 Uiso 1 calc R .
C14 C 0.6916(9) 0.9634(7) 0.0415(6) 0.041(2) Uani 1 d . .
H14 H 0.6330(9) 1.0178(7) 0.0488(6) 0.049 Uiso 1 calc R .
C15 C 0.6686(8) 0.8619(6) 0.0373(5) 0.031(2) Uani 1 d . .
H15 H 0.5905(8) 0.8363(6) 0.0418(5) 0.037 Uiso 1 calc R .
C16 C 0.8804(8) 0.5612(8) 0.0828(6) 0.043(2) Uani 1 d . .
H16A H 0.8313(8) 0.5341(8) 0.1480(6) 0.065 Uiso 1 calc R .
H16B H 0.9569(8) 0.5906(8) 0.0839(6) 0.065 Uiso 1 calc R .
H16C H 0.8969(8) 0.4984(8) 0.0626(6) 0.065 Uiso 1 calc R .
C17 C 0.6464(8) 0.6288(8) -0.0032(7) 0.045(2) Uani 1 d . .
H17A H 0.6056(8) 0.6916(8) -0.0499(7) 0.068 Uiso 1 calc R .
H17B H 0.5981(8) 0.6060(8) 0.0619(7) 0.068 Uiso 1 calc R .
H17C H 0.6559(8) 0.5644(8) -0.0215(7) 0.068 Uiso 1 calc R .
C18 C 0.8940(10) 0.7236(8) -0.1252(6) 0.051(3) Uani 1 d . .
H18A H 0.8522(10) 0.7844(8) -0.1726(6) 0.077 Uiso 1 calc R .
H18B H 0.9104(10) 0.6599(8) -0.1442(6) 0.077 Uiso 1 calc R .
H18C H 0.9705(10) 0.7520(8) -0.1229(6) 0.077 Uiso 1 calc R .
C19 C 0.8266(7) 0.8684(7) 0.2896(6) 0.031(2) Uani 1 d . .
C20 C 0.7899(8) 0.7530(7) 0.3404(6) 0.037(2) Uani 1 d . .
H20 H 0.7250(8) 0.7255(7) 0.3934(6) 0.044 Uiso 1 calc R .
C21 C 0.8650(9) 0.6863(8) 0.2996(8) 0.049(2) Uani 1 d . .
H21 H 0.8599(9) 0.6065(8) 0.3209(8) 0.059 Uiso 1 calc R .
C22 C 0.9466(8) 0.7562(9) 0.2239(8) 0.049(2) Uani 1 d . .
H22 H 1.0071(8) 0.7330(9) 0.1834(8) 0.058 Uiso 1 calc R .
C23 C 0.9260(7) 0.8674(8) 0.2162(7) 0.041(2) Uani 1 d . .
H23 H 0.9708(7) 0.9319(8) 0.1697(7) 0.049 Uiso 1 calc R .
C24 C 0.6466(8) 0.9534(9) 0.4194(6) 0.047(2) Uani 1 d . .
H24A H 0.6684(8) 0.8891(9) 0.4765(6) 0.071 Uiso 1 calc R .
H24B H 0.5790(8) 0.9323(9) 0.3988(6) 0.071 Uiso 1 calc R .
H24C H 0.6226(8) 1.0184(9) 0.4358(6) 0.071 Uiso 1 calc R .
C25 C 0.9059(8) 1.0286(8) 0.3614(7) 0.048(2) Uani 1 d . .
H25A H 0.9243(8) 0.9641(8) 0.4198(7) 0.071 Uiso 1 calc R .
H25B H 0.8836(8) 1.0948(8) 0.3763(7) 0.071 Uiso 1 calc R .
H25C H 0.9773(8) 1.0461(8) 0.3101(7) 0.071 Uiso 1 calc R .
C26 C 0.7428(10) 1.1120(8) 0.2100(7) 0.048(2) Uani 1 d . .
H26A H 0.8142(10) 1.1301(8) 0.1587(7) 0.072 Uiso 1 calc R .
H26B H 0.7196(10) 1.1781(8) 0.2249(7) 0.072 Uiso 1 calc R .
H26C H 0.6759(10) 1.0920(8) 0.1879(7) 0.072 Uiso 1 calc R .
C27 C 0.2819(7) 0.6316(7) 0.2446(6) 0.033(2) Uani 1 d . .
C28 C 0.1885(7) 0.5570(7) 0.2623(6) 0.031(2) Uani 1 d . .
C29 C 0.1529(8) 0.5500(7) 0.1838(6) 0.036(2) Uani 1 d . .
H29 H 0.0912(8) 0.4982(7) 0.1958(6) 0.044 Uiso 1 calc R .
C30 C 0.2030(8) 0.6146(8) 0.0896(6) 0.044(2) Uani 1 d . .
H30 H 0.1768(8) 0.6074(8) 0.0374(6) 0.053 Uiso 1 calc R .
C31 C 0.2935(9) 0.6914(8) 0.0716(6) 0.045(2) Uani 1 d . .
H31 H 0.3290(9) 0.7373(8) 0.0067(6) 0.054 Uiso 1 calc R .
C32 C 0.3309(8) 0.7003(7) 0.1485(6) 0.037(2) Uani 1 d . .
H32 H 0.3909(8) 0.7539(7) 0.1359(6) 0.045 Uiso 1 calc R .
C33 C 0.1304(8) 0.4847(7) 0.3647(5) 0.034(2) Uani 1 d . .
H33A H 0.1944(8) 0.4517(7) 0.4048(5) 0.041 Uiso 1 calc R .
H33B H 0.0783(8) 0.5336(7) 0.3916(5) 0.041 Uiso 1 calc R .
C34 C 0.1344(12) 0.2964(9) 0.3671(9) 0.072(3) Uani 1 d . .
H34A H 0.1894(12) 0.3225(9) 0.3045(9) 0.107 Uiso 1 calc R .
H34B H 0.0842(12) 0.2353(9) 0.3729(9) 0.107 Uiso 1 calc R .
H34C H 0.1816(12) 0.2681(9) 0.4200(9) 0.107 Uiso 1 calc R .
C35 C -0.0271(10) 0.3550(11) 0.4659(8) 0.077(4) Uani 1 d . .
H35A H -0.0780(10) 0.4194(11) 0.4681(8) 0.116 Uiso 1 calc R .
H35B H 0.0192(10) 0.3270(11) 0.5193(8) 0.116 Uiso 1 calc R .
H35C H -0.0782(10) 0.2943(11) 0.4723(8) 0.116 Uiso 1 calc R .

loop_
_atom_type_symbol
_atom_type_description
_atom_type_scat_dispersion_real
_atom_type_scat_dispersion_imag
_atom_type_scat_source
C C 0.0033 0.0016 'International Tables Vol C Tables 4.2.6.8 and 6.1.1.4'
H H 0.0000 0.0000 'International Tables Vol C Tables 4.2.6.8 and 6.1.1.4'
Cu Cu 0.3201 1.2651 'International Tables Vol C Tables 4.2.6.8 and 6.1.1.4'
N N 0.0061 0.0033 'International Tables Vol C Tables 4.2.6.8 and 6.1.1.4'
S S 0.1246 0.1234 'International Tables Vol C Tables 4.2.6.8 and 6.1.1.4'
Si Si 0.0817 0.0704 'International Tables Vol C Tables 4.2.6.8 and 6.1.1.4'
Ti Ti 0.2776 0.4457 'International Tables Vol C Tables 4.2.6.8 and 6.1.1.4'

loop_
_geom_angle_atom_site_label_1
_geom_angle_atom_site_label_2
_geom_angle_atom_site_label_3
_geom_angle
_geom_angle_site_symmetry_1
_geom_angle_site_symmetry_3
_geom_angle_publ_flag
C1 Cu1 C6 89.3(3) . . ?
C1 Cu1 C2 34.0(3) . . ?
C6 Cu1 C2 123.2(3) . . ?
C1 Cu1 C7 123.2(3) . . ?
C6 Cu1 C7 34.2(3) . . ?
C2 Cu1 C7 157.2(3) . . ?
C1 Cu1 S1 135.2(2) . . ?
C6 Cu1 S1 135.4(2) . . ?
C2 Cu1 S1 101.2(2) . . ?
C7 Cu1 S1 101.6(2) . . ?
C1 Cu1 Ti1 44.6(2) . . ?
C6 Cu1 Ti1 44.7(2) . . ?
C2 Cu1 Ti1 78.6(2) . . ?
C7 Cu1 Ti1 78.7(2) . . ?
S1 Cu1 Ti1 176.90(7) . . ?
C1 Ti1 C6 88.7(3) . . ?
C1 Ti1 C13 102.4(3) . . ?
C6 Ti1 C13 137.2(3) . . ?
C1 Ti1 C23 114.4(3) . . ?
C6 Ti1 C23 132.3(3) . . ?
C13 Ti1 C23 80.3(4) . . ?
C1 Ti1 C12 132.5(3) . . ?
C6 Ti1 C12 111.3(3) . . ?
C13 Ti1 C12 34.8(3) . . ?
C23 Ti1 C12 83.9(3) . . ?
C1 Ti1 C22 137.8(3) . . ?
C6 Ti1 C22 100.6(3) . . ?
C13 Ti1 C22 98.1(4) . . ?
C23 Ti1 C22 34.6(3) . . ?
C12 Ti1 C22 82.1(3) . . ?
C1 Ti1 C20 82.7(3) . . ?
C6 Ti1 C20 87.5(3) . . ?
C13 Ti1 C20 134.5(3) . . ?
C23 Ti1 C20 57.5(3) . . ?
C12 Ti1 C20 138.0(3) . . ?
C22 Ti1 C20 57.1(3) . . ?
C1 Ti1 C21 114.5(3) . . ?
C6 Ti1 C21 75.6(3) . . ?
C13 Ti1 C21 131.7(4) . . ?
C23 Ti1 C21 57.0(3) . . ?
C12 Ti1 C21 112.0(4) . . ?
C22 Ti1 C21 33.7(3) . . ?
C20 Ti1 C21 34.6(3) . . ?
C1 Ti1 C19 81.8(3) . . ?
C6 Ti1 C19 122.4(3) . . ?
C13 Ti1 C19 100.2(3) . . ?
C23 Ti1 C19 35.3(3) . . ?
C12 Ti1 C19 116.6(3) . . ?
C22 Ti1 C19 58.4(3) . . ?
C20 Ti1 C19 35.1(3) . . ?
C21 Ti1 C19 58.3(3) . . ?
C1 Ti1 C14 75.8(3) . . ?
C6 Ti1 C14 115.8(3) . . ?
C13 Ti1 C14 33.9(3) . . ?
C23 Ti1 C14 110.3(3) . . ?
C12 Ti1 C14 56.7(3) . . ?
C22 Ti1 C14 132.0(3) . . ?
C20 Ti1 C14 147.4(3) . . ?
C21 Ti1 C14 165.6(3) . . ?
C19 Ti1 C14 116.3(3) . . ?
C1 Ti1 C15 85.8(3) . . ?
C6 Ti1 C15 84.0(3) . . ?
C13 Ti1 C15 56.4(3) . . ?
C23 Ti1 C15 135.8(3) . . ?
C12 Ti1 C15 56.0(3) . . ?
C22 Ti1 C15 135.7(3) . . ?
C20 Ti1 C15 165.9(3) . . ?
C21 Ti1 C15 150.4(3) . . ?
C19 Ti1 C15 150.3(3) . . ?
C14 Ti1 C15 34.0(3) . . ?
C1 Ti1 C11 119.7(3) . . ?
C6 Ti1 C11 80.3(3) . . ?
C13 Ti1 C11 58.2(3) . . ?
C23 Ti1 C11 116.4(3) . . ?
C12 Ti1 C11 34.5(3) . . ?
C22 Ti1 C11 102.5(3) . . ?
C20 Ti1 C11 153.9(3) . . ?
C21 Ti1 C11 119.3(3) . . ?
C19 Ti1 C11 150.8(3) . . ?
C14 Ti1 C11 57.8(3) . . ?
C15 Ti1 C11 34.3(3) . . ?
C27 S1 Cu1 101.6(3) . . ?
C5 Si1 C4 111.3(5) . . ?
C5 Si1 C2 105.4(4) . . ?
C4 Si1 C2 110.8(4) . . ?
C5 Si1 C3 109.0(5) . . ?
C4 Si1 C3 110.5(4) . . ?
C2 Si1 C3 109.6(4) . . ?
C9 Si2 C8 109.6(5) . . ?
C9 Si2 C10 113.1(6) . . ?
C8 Si2 C10 109.3(5) . . ?
C9 Si2 C7 109.4(5) . . ?
C8 Si2 C7 105.6(4) . . ?
C10 Si2 C7 109.6(4) . . ?
C16 Si3 C18 107.8(4) . . ?
C16 Si3 C17 112.0(4) . . ?
C18 Si3 C17 112.3(5) . . ?
C16 Si3 C11 110.8(4) . . ?
C18 Si3 C11 105.1(4) . . ?
C17 Si3 C11 108.6(4) . . ?
C26 Si4 C24 111.7(5) . . ?
C26 Si4 C19 109.2(4) . . ?
C24 Si4 C19 109.9(4) . . ?
C26 Si4 C25 109.8(5) . . ?
C24 Si4 C25 108.6(4) . . ?
C19 Si4 C25 107.5(4) . . ?
C35 N1 C34 110.8(9) . . ?
C35 N1 C33 108.0(7) . . ?
C34 N1 C33 110.5(8) . . ?
C2 C1 Cu1 74.4(5) . . ?
C2 C1 Ti1 164.4(6) . . ?
Cu1 C1 Ti1 91.0(3) . . ?
C1 C2 Si1 161.1(7) . . ?
C1 C2 Cu1 71.5(5) . . ?
Si1 C2 Cu1 127.3(4) . . ?
C7 C6 Cu1 75.1(5) . . ?
C7 C6 Ti1 165.0(6) . . ?
Cu1 C6 Ti1 91.0(3) . . ?
C6 C7 Si2 157.5(7) . . ?
C6 C7 Cu1 70.8(5) . . ?
Si2 C7 Cu1 130.4(4) . . ?
C12 C11 C15 103.8(7) . . ?
C12 C11 Si3 128.2(6) . . ?
C15 C11 Si3 127.1(6) . . ?
C12 C11 Ti1 70.5(4) . . ?
C15 C11 Ti1 72.1(4) . . ?
Si3 C11 Ti1 129.8(4) . . ?
C13 C12 C11 110.2(8) . . ?
C13 C12 Ti1 72.4(4) . . ?
C11 C12 Ti1 75.0(4) . . ?
C14 C13 C12 107.8(8) . . ?
C14 C13 Ti1 74.5(5) . . ?
C12 C13 Ti1 72.8(5) . . ?
C13 C14 C15 107.4(8) . . ?
C13 C14 Ti1 71.5(5) . . ?
C15 C14 Ti1 73.2(5) . . ?
C14 C15 C11 110.8(8) . . ?
C14 C15 Ti1 72.8(5) . . ?
C11 C15 Ti1 73.6(5) . . ?
C20 C19 C23 104.6(7) . . ?
C20 C19 Si4 129.6(6) . . ?
C23 C19 Si4 125.2(6) . . ?
C20 C19 Ti1 71.7(5) . . ?
C23 C19 Ti1 71.4(4) . . ?
Si4 C19 Ti1 128.0(4) . . ?
C21 C20 C19 109.3(8) . . ?
C21 C20 Ti1 73.3(5) . . ?
C19 C20 Ti1 73.2(5) . . ?
C22 C21 C20 108.2(8) . . ?
C22 C21 Ti1 72.5(6) . . ?
C20 C21 Ti1 72.1(5) . . ?
C21 C22 C23 108.8(8) . . ?
C21 C22 Ti1 73.8(5) . . ?
C23 C22 Ti1 72.5(5) . . ?
C22 C23 C19 109.1(8) . . ?
C22 C23 Ti1 72.9(5) . . ?
C19 C23 Ti1 73.3(5) . . ?
C32 C27 C28 119.0(7) . . ?
C32 C27 S1 121.5(6) . . ?
C28 C27 S1 119.4(6) . . ?
C29 C28 C27 118.6(8) . . ?
C29 C28 C33 120.8(7) . . ?
C27 C28 C33 120.6(7) . . ?
C30 C29 C28 122.7(8) . . ?
C29 C30 C31 118.9(8) . . ?
C32 C31 C30 119.7(8) . . ?
C31 C32 C27 121.0(8) . . ?
N1 C33 C28 114.0(6) . . ?

loop_
_geom_bond_atom_site_label_1
_geom_bond_atom_site_label_2
_geom_bond_distance
_geom_bond_site_symmetry_2
_geom_bond_publ_flag
Cu1 C1 2.072(7) . ?
Cu1 C6 2.072(8) . ?
Cu1 C2 2.104(8) . ?
Cu1 C7 2.120(7) . ?
Cu1 S1 2.237(2) . ?
Cu1 Ti1 2.963(2) . ?
Ti1 C1 2.082(8) . ?
Ti1 C6 2.083(8) . ?
Ti1 C13 2.346(9) . ?
Ti1 C23 2.350(8) . ?
Ti1 C12 2.351(8) . ?
Ti1 C22 2.356(9) . ?
Ti1 C20 2.357(8) . ?
Ti1 C21 2.371(9) . ?
Ti1 C19 2.376(8) . ?
Ti1 C14 2.384(9) . ?
Ti1 C15 2.390(8) . ?
Ti1 C11 2.410(8) . ?
S1 C27 1.755(8) . ?
Si1 C5 1.848(9) . ?
Si1 C4 1.855(9) . ?
Si1 C2 1.858(8) . ?
Si1 C3 1.862(9) . ?
Si2 C9 1.836(11) . ?
Si2 C8 1.843(9) . ?
Si2 C10 1.844(10) . ?
Si2 C7 1.858(8) . ?
Si3 C16 1.846(9) . ?
Si3 C18 1.851(8) . ?
Si3 C17 1.860(9) . ?
Si3 C11 1.865(8) . ?
Si4 C26 1.834(10) . ?
Si4 C24 1.850(9) . ?
Si4 C19 1.857(8) . ?
Si4 C25 1.863(9) . ?
N1 C35 1.469(12) . ?
N1 C34 1.473(13) . ?
N1 C33 1.481(10) . ?
C1 C2 1.222(11) . ?
C6 C7 1.232(11) . ?
C11 C12 1.415(11) . ?
C11 C15 1.417(11) . ?
C12 C13 1.406(13) . ?
C13 C14 1.380(14) . ?
C14 C15 1.397(11) . ?
C19 C20 1.426(11) . ?
C19 C23 1.434(11) . ?
C20 C21 1.407(13) . ?
C21 C22 1.371(14) . ?
C22 C23 1.401(13) . ?
C27 C32 1.399(11) . ?
C27 C28 1.405(11) . ?
C28 C29 1.384(12) . ?
C28 C33 1.505(11) . ?
C29 C30 1.369(12) . ?
C30 C31 1.399(13) . ?
C31 C32 1.381(12) . ?
